data_4130123
loop_
_publ_author_name
'Zhang, Huacheng'
'Lee, Juhoon'
'Lammer, Aaron D.'
'Chi, Xiaodong'
'Brewster, James T.'
'Lynch, Vincent M.'
'Li, Hao'
'Zhang, Zhan'
'Sessler, Jonathan L.'

_publ_section_title
;
 Self-Assembled Pyridine-Dipyrrolate Cages.
;
_journal_issue 13
_journal_name_full 'Journal of the American Chemical Society'
_journal_page_first 4573
_journal_page_last 4579
_journal_paper_doi 10.1021/jacs.6b00564
_journal_volume 138
_journal_year 2016
_chemical_formula_moiety 'C23 H27 N3 O4, C3 H7 N O'
_chemical_formula_sum 'C26 H34 N4 O5'
_chemical_formula_weight 482.57
_space_group_crystal_system triclinic
_space_group_IT_number 2
_space_group_name_Hall '-P 1'
_space_group_name_H-M_alt 'P -1'
_atom_sites_solution_hydrogens mixed
_audit_creation_method SHELXL-2014/7
_cell_angle_alpha 85.058(10)
_cell_angle_beta 88.604(8)
_cell_angle_gamma 88.473(11)
_cell_formula_units_Z 2
_cell_length_a 4.9105(19)
_cell_length_b 10.503(4)
_cell_length_c 24.057(10)
_cell_measurement_reflns_used 5600
_cell_measurement_temperature 100(2)
_cell_measurement_theta_max 27.5
_cell_measurement_theta_min 3.0
_cell_volume 1235.4(8)
_computing_cell_refinement 'CrystalClear (Rigaku Inc., 2008)'
_computing_data_collection 'CrystalClear (Rigaku Inc., 2008)'
_computing_data_reduction 'CrystalClear (Rigaku Inc., 2008)'
_computing_molecular_graphics 'XP SHELXTL/PC, Siemens Analytical'
_computing_publication_material 'XP SHELXTL/PC, Siemens Analytical'
_computing_structure_refinement 'SHELXL-2014/7 (Sheldrick, 2015)'
_computing_structure_solution
;

SIR2004 - Burla M.C., Caliandro, R., Camalli M., Carrozzini, B., Cascarano G.L., 
De Caro, L., Giacovazzo C., Polidori G., Spagna R. 
;
_diffrn_ambient_temperature 100(2)
_diffrn_measured_fraction_theta_full 0.996
_diffrn_measured_fraction_theta_max 0.988
_diffrn_measurement_device_type 'Rigaku AFC-12 with Saturn 724+ CCD'
_diffrn_measurement_method \w-scan
_diffrn_radiation_type MoK\a
_diffrn_radiation_wavelength 0.71073
_diffrn_reflns_av_R_equivalents 0.0943
_diffrn_reflns_av_unetI/netI 0.0892
_diffrn_reflns_Laue_measured_fraction_full 0.996
_diffrn_reflns_Laue_measured_fraction_max 0.988
_diffrn_reflns_limit_h_max 6
_diffrn_reflns_limit_h_min -6
_diffrn_reflns_limit_k_max 13
_diffrn_reflns_limit_k_min -13
_diffrn_reflns_limit_l_max 31
_diffrn_reflns_limit_l_min -31
_diffrn_reflns_number 22925
_diffrn_reflns_point_group_measured_fraction_full 0.996
_diffrn_reflns_point_group_measured_fraction_max 0.988
_diffrn_reflns_theta_full 25.242
_diffrn_reflns_theta_max 27.475
_diffrn_reflns_theta_min 3.074
_diffrn_source 'sealed tube'
_exptl_absorpt_coefficient_mu 0.091
_exptl_absorpt_correction_T_max 1.00
_exptl_absorpt_correction_T_min 0.624
_exptl_absorpt_correction_type multi-scan
_exptl_absorpt_process_details
;
Abscor. T. Higashi (2001). The Rigaku Corporation, Tokyo, Japan.
;
_exptl_crystal_colour colorless
_exptl_crystal_density_diffrn 1.297
_exptl_crystal_description prism
_exptl_crystal_F_000 516
_exptl_crystal_size_max 0.120
_exptl_crystal_size_mid 0.060
_exptl_crystal_size_min 0.030
_refine_diff_density_max 0.248
_refine_diff_density_min -0.354
_refine_diff_density_rms 0.064
_refine_ls_extinction_method none
_refine_ls_goodness_of_fit_ref 1.079
_refine_ls_hydrogen_treatment mixed
_refine_ls_matrix_type full
_refine_ls_number_parameters 338
_refine_ls_number_reflns 5600
_refine_ls_number_restraints 0
_refine_ls_restrained_S_all 1.079
_refine_ls_R_factor_all 0.1119
_refine_ls_R_factor_gt 0.0639
_refine_ls_shift/su_max 0.000
_refine_ls_shift/su_mean 0.000
_refine_ls_structure_factor_coef Fsqd
_refine_ls_weighting_details 'w=1/[\s^2^(Fo^2^)+(0.0513P)^2^+0.4916P] where P=(Fo^2^+2Fc^2^)/3'
_refine_ls_weighting_scheme calc
_refine_ls_wR_factor_gt 0.1339
_refine_ls_wR_factor_ref 0.1529
_reflns_Friedel_coverage 0.000
_reflns_number_gt 3596
_reflns_number_total 5600
_reflns_threshold_expression 'I > 2\s(I)'
_cod_data_source_file ja6b00564_si_004.cif
_cod_data_source_block shelx
_cod_database_code 4130123
_shelx_shelxl_version_number 2014/7
_shelx_space_group_comment
;
The symmetry employed for this shelxl refinement is uniquely defined
by the following loop, which should always be used as a source of
symmetry information in preference to the above space-group names.
They are only intended as comments.
;
_shelx_estimated_absorpt_t_min 0.989
_shelx_estimated_absorpt_t_max 0.997

loop_
_space_group_symop_operation_xyz
'x, y, z'
'-x, -y, -z'

loop_
_atom_site_label
_atom_site_type_symbol
_atom_site_fract_x
_atom_site_fract_y
_atom_site_fract_z
_atom_site_U_iso_or_equiv
_atom_site_adp_type
_atom_site_occupancy
_atom_site_site_symmetry_order
_atom_site_calc_flag
_atom_site_refinement_flags_posn
_atom_site_refinement_flags_adp
C1 C 1.1446(5) 0.2282(2) 0.83510(10) 0.0180(5) Uani 1 1 d . .
C2 C 0.9290(5) 0.3185(2) 0.81769(9) 0.0169(5) Uani 1 1 d . .
C3 C 0.8178(4) 0.4247(2) 0.84202(9) 0.0179(5) Uani 1 1 d . .
C4 C 0.6185(4) 0.4804(2) 0.80561(9) 0.0174(5) Uani 1 1 d . .
C5 C 0.6110(4) 0.4070(2) 0.75965(9) 0.0159(5) Uani 1 1 d . .
C6 C 0.4286(4) 0.4174(2) 0.71188(9) 0.0163(5) Uani 1 1 d . .
C7 C 0.3873(5) 0.3140(2) 0.68035(9) 0.0191(5) Uani 1 1 d . .
H7 H 0.4840 0.2351 0.6881 0.023 Uiso 1 1 calc R U
C8 C 0.2025(5) 0.3292(2) 0.63763(9) 0.0202(5) Uani 1 1 d . .
H8 H 0.1698 0.2602 0.6159 0.024 Uiso 1 1 calc R U
C9 C 0.0653(5) 0.4452(2) 0.62664(10) 0.0198(5) Uani 1 1 d . .
H9 H -0.0628 0.4566 0.5976 0.024 Uiso 1 1 calc R U
C10 C 0.1192(4) 0.5449(2) 0.65922(9) 0.0162(5) Uani 1 1 d . .
C11 C -0.0089(4) 0.6734(2) 0.65095(9) 0.0175(5) Uani 1 1 d . .
C12 C -0.2137(5) 0.7300(2) 0.61639(9) 0.0182(5) Uani 1 1 d . .
C13 C -0.2502(4) 0.8585(2) 0.62957(9) 0.0173(5) Uani 1 1 d . .
C14 C -0.0667(5) 0.8767(2) 0.67128(9) 0.0177(5) Uani 1 1 d . .
C15 C -0.0251(5) 0.9870(2) 0.70210(10) 0.0192(5) Uani 1 1 d . .
C16 C 0.8873(5) 0.4707(2) 0.89726(10) 0.0204(5) Uani 1 1 d . .
H16A H 0.8534 0.5642 0.8958 0.024 Uiso 1 1 calc R U
H16B H 1.0838 0.4541 0.9037 0.024 Uiso 1 1 calc R U
C17 C 0.7235(5) 0.4065(2) 0.94623(10) 0.0254(6) Uani 1 1 d . .
H17A H 0.5291 0.4264 0.9411 0.038 Uiso 1 1 calc R U
H17B H 0.7814 0.4383 0.9811 0.038 Uiso 1 1 calc R U
H17C H 0.7550 0.3138 0.9479 0.038 Uiso 1 1 calc R U
C18 C 0.4578(5) 0.6011(2) 0.81457(9) 0.0189(5) Uani 1 1 d . .
H18A H 0.4360 0.6098 0.8551 0.023 Uiso 1 1 calc R U
H18B H 0.2739 0.5958 0.7991 0.023 Uiso 1 1 calc R U
C19 C 0.5989(5) 0.7189(2) 0.78662(10) 0.0228(5) Uani 1 1 d . .
H19A H 0.7804 0.7247 0.8022 0.034 Uiso 1 1 calc R U
H19B H 0.4905 0.7959 0.7935 0.034 Uiso 1 1 calc R U
H19C H 0.6163 0.7116 0.7463 0.034 Uiso 1 1 calc R U
C20 C -0.3643(5) 0.6692(2) 0.57217(10) 0.0226(5) Uani 1 1 d . .
H20A H -0.5393 0.7164 0.5655 0.027 Uiso 1 1 calc R U
H20B H -0.4065 0.5803 0.5860 0.027 Uiso 1 1 calc R U
C21 C -0.2040(6) 0.6678(2) 0.51692(10) 0.0293(6) Uani 1 1 d . .
H21A H -0.1629 0.7556 0.5027 0.044 Uiso 1 1 calc R U
H21B H -0.3130 0.6284 0.4897 0.044 Uiso 1 1 calc R U
H21C H -0.0336 0.6183 0.5229 0.044 Uiso 1 1 calc R U
C22 C -0.4406(5) 0.9591(2) 0.60315(10) 0.0219(5) Uani 1 1 d . .
H22A H -0.5230 1.0092 0.6325 0.026 Uiso 1 1 calc R U
H22B H -0.5897 0.9169 0.5854 0.026 Uiso 1 1 calc R U
C23 C -0.2978(5) 1.0499(2) 0.55932(11) 0.0309(6) Uani 1 1 d . .
H23A H -0.1490 1.0914 0.5766 0.046 Uiso 1 1 calc R U
H23B H -0.4290 1.1150 0.5442 0.046 Uiso 1 1 calc R U
H23C H -0.2239 1.0014 0.5291 0.046 Uiso 1 1 calc R U
C24 C 1.7460(5) 0.0064(2) 0.89834(11) 0.0241(6) Uani 1 1 d . .
H24 H 1.7755 0.0348 0.8601 0.029 Uiso 1 1 calc R U
C25 C 1.8615(7) -0.1440(3) 0.97680(12) 0.0545(10) Uani 1 1 d . .
H25A H 2.0308 -0.1350 0.9967 0.082 Uiso 1 1 calc R U
H25B H 1.8171 -0.2347 0.9780 0.082 Uiso 1 1 calc R U
H25C H 1.7132 -0.0970 0.9947 0.082 Uiso 1 1 calc R U
C26 C 2.1094(5) -0.1518(2) 0.88676(12) 0.0339(7) Uani 1 1 d . .
H26A H 2.1181 -0.1083 0.8491 0.051 Uiso 1 1 calc R U
H26B H 2.0702 -0.2422 0.8845 0.051 Uiso 1 1 calc R U
H26C H 2.2846 -0.1448 0.9048 0.051 Uiso 1 1 calc R U
N1 N 0.8012(4) 0.30949(18) 0.76762(8) 0.0174(4) Uani 1 1 d . .
N2 N 0.2989(4) 0.53151(17) 0.70122(8) 0.0168(4) Uani 1 1 d . .
N3 N 0.0765(4) 0.76439(18) 0.68317(8) 0.0180(4) Uani 1 1 d . .
N4 N 1.8958(4) -0.09283(19) 0.91914(9) 0.0261(5) Uani 1 1 d . .
O1 O 1.2313(3) 0.23974(15) 0.88612(7) 0.0231(4) Uani 1 1 d . .
O2 O 1.2394(3) 0.14434(14) 0.80664(7) 0.0218(4) Uani 1 1 d . .
O3 O -0.1477(3) 1.08973(14) 0.69457(7) 0.0247(4) Uani 1 1 d . .
O4 O 0.1685(4) 0.96595(16) 0.74029(7) 0.0286(4) Uani 1 1 d . .
O5 O 1.5723(4) 0.06431(16) 0.92463(7) 0.0296(4) Uani 1 1 d . .
H1N H 0.838(5) 0.242(2) 0.7453(11) 0.032(7) Uiso 1 1 d . .
H3N H 0.206(6) 0.753(3) 0.7086(12) 0.044(9) Uiso 1 1 d . .
H1O H 1.384(7) 0.170(3) 0.8935(14) 0.071(11) Uiso 1 1 d . .
H4O H 0.168(8) 1.043(4) 0.7592(16) 0.087(13) Uiso 1 1 d . .

loop_
_atom_site_aniso_label
_atom_site_aniso_U_11
_atom_site_aniso_U_22
_atom_site_aniso_U_33
_atom_site_aniso_U_23
_atom_site_aniso_U_13
_atom_site_aniso_U_12
C1 0.0190(12) 0.0177(12) 0.0171(12) -0.0001(9) 0.0016(10) -0.0023(10)
C2 0.0195(12) 0.0165(12) 0.0144(12) 0.0003(9) -0.0009(10) 0.0015(10)
C3 0.0194(12) 0.0170(12) 0.0169(12) 0.0009(9) -0.0001(10) -0.0015(10)
C4 0.0166(11) 0.0180(12) 0.0171(12) 0.0001(9) 0.0025(9) -0.0011(9)
C5 0.0161(11) 0.0151(11) 0.0158(12) 0.0019(9) 0.0005(9) 0.0019(9)
C6 0.0157(11) 0.0165(12) 0.0162(12) 0.0013(9) 0.0008(9) 0.0030(9)
C7 0.0231(12) 0.0166(12) 0.0171(12) -0.0004(9) 0.0002(10) 0.0052(10)
C8 0.0279(13) 0.0171(12) 0.0161(12) -0.0039(9) -0.0010(10) -0.0009(10)
C9 0.0232(12) 0.0190(12) 0.0168(12) 0.0002(9) -0.0005(10) 0.0005(10)
C10 0.0174(11) 0.0158(12) 0.0152(12) -0.0006(9) 0.0006(9) 0.0011(9)
C11 0.0190(12) 0.0181(12) 0.0157(12) -0.0026(9) 0.0007(10) 0.0003(10)
C12 0.0186(12) 0.0203(12) 0.0152(12) 0.0005(9) 0.0001(10) -0.0015(10)
C13 0.0169(11) 0.0188(12) 0.0157(12) 0.0003(9) 0.0019(9) 0.0033(10)
C14 0.0209(12) 0.0147(11) 0.0165(12) 0.0024(9) 0.0004(10) 0.0062(10)
C15 0.0220(12) 0.0182(12) 0.0168(12) 0.0001(9) 0.0008(10) 0.0020(10)
C16 0.0213(12) 0.0196(12) 0.0206(13) -0.0040(10) -0.0016(10) 0.0002(10)
C17 0.0281(13) 0.0317(14) 0.0164(13) -0.0026(10) -0.0014(11) 0.0022(11)
C18 0.0207(12) 0.0218(12) 0.0138(12) -0.0009(9) -0.0003(10) 0.0032(10)
C19 0.0235(13) 0.0178(12) 0.0267(14) -0.0007(10) -0.0030(11) 0.0037(10)
C20 0.0229(13) 0.0255(13) 0.0193(13) -0.0028(10) -0.0033(10) 0.0038(11)
C21 0.0406(16) 0.0296(14) 0.0181(13) -0.0043(11) -0.0029(12) 0.0015(12)
C22 0.0213(12) 0.0240(13) 0.0206(13) -0.0034(10) -0.0028(10) 0.0038(10)
C23 0.0338(15) 0.0279(14) 0.0291(15) 0.0080(11) -0.0044(12) 0.0030(12)
C24 0.0260(13) 0.0226(13) 0.0234(14) 0.0004(10) -0.0002(11) -0.0022(11)
C25 0.068(2) 0.064(2) 0.0270(17) 0.0084(15) 0.0024(16) 0.0406(19)
C26 0.0297(14) 0.0296(15) 0.0428(17) -0.0086(12) 0.0098(13) 0.0021(12)
N1 0.0195(10) 0.0150(10) 0.0176(11) -0.0021(8) -0.0018(8) 0.0028(8)
N2 0.0172(10) 0.0177(10) 0.0152(10) 0.0003(8) 0.0005(8) 0.0004(8)
N3 0.0195(10) 0.0166(10) 0.0180(11) -0.0027(8) -0.0030(9) 0.0033(8)
N4 0.0273(11) 0.0274(11) 0.0234(12) -0.0032(9) -0.0003(9) 0.0065(9)
O1 0.0254(9) 0.0260(9) 0.0180(9) -0.0033(7) -0.0056(7) 0.0059(8)
O2 0.0246(9) 0.0183(8) 0.0229(9) -0.0046(7) -0.0024(7) 0.0045(7)
O3 0.0302(10) 0.0164(9) 0.0274(10) -0.0027(7) -0.0030(8) 0.0066(7)
O4 0.0352(10) 0.0214(10) 0.0304(11) -0.0081(8) -0.0137(9) 0.0068(8)
O5 0.0313(10) 0.0323(10) 0.0242(10) -0.0001(8) -0.0004(8) 0.0113(8)

loop_
_atom_type_symbol
_atom_type_description
_atom_type_scat_dispersion_real
_atom_type_scat_dispersion_imag
_atom_type_scat_source
C C 0.0033 0.0016 'International Tables Vol C Tables 4.2.6.8 and 6.1.1.4'
H H 0.0000 0.0000 'International Tables Vol C Tables 4.2.6.8 and 6.1.1.4'
N N 0.0061 0.0033 'International Tables Vol C Tables 4.2.6.8 and 6.1.1.4'
O O 0.0106 0.0060 'International Tables Vol C Tables 4.2.6.8 and 6.1.1.4'

loop_
_geom_angle_atom_site_label_1
_geom_angle_atom_site_label_2
_geom_angle_atom_site_label_3
_geom_angle
O2 C1 O1 121.3(2)
O2 C1 C2 124.6(2)
O1 C1 C2 114.1(2)
N1 C2 C3 108.04(19)
N1 C2 C1 120.25(19)
C3 C2 C1 131.7(2)
C2 C3 C4 107.1(2)
C2 C3 C16 127.3(2)
C4 C3 C16 125.5(2)
C5 C4 C3 107.74(19)
C5 C4 C18 127.5(2)
C3 C4 C18 124.7(2)
N1 C5 C4 107.68(19)
N1 C5 C6 122.0(2)
C4 C5 C6 130.2(2)
N2 C6 C7 122.3(2)
N2 C6 C5 115.91(19)
C7 C6 C5 121.81(19)
C8 C7 C6 118.5(2)
C8 C7 H7 120.8
C6 C7 H7 120.8
C7 C8 C9 120.0(2)
C7 C8 H8 120.0
C9 C8 H8 120.0
C8 C9 C10 118.5(2)
C8 C9 H9 120.7
C10 C9 H9 120.7
N2 C10 C9 122.2(2)
N2 C10 C11 114.04(19)
C9 C10 C11 123.8(2)
N3 C11 C12 107.40(19)
N3 C11 C10 117.61(19)
C12 C11 C10 135.0(2)
C11 C12 C13 107.38(19)
C11 C12 C20 127.4(2)
C13 C12 C20 125.2(2)
C14 C13 C12 106.76(19)
C14 C13 C22 125.5(2)
C12 C13 C22 127.7(2)
N3 C14 C13 108.22(19)
N3 C14 C15 121.2(2)
C13 C14 C15 130.5(2)
O3 C15 O4 122.3(2)
O3 C15 C14 125.1(2)
O4 C15 C14 112.61(19)
C3 C16 C17 113.2(2)
C3 C16 H16A 108.9
C17 C16 H16A 108.9
C3 C16 H16B 108.9
C17 C16 H16B 108.9
H16A C16 H16B 107.7
C16 C17 H17A 109.5
C16 C17 H17B 109.5
H17A C17 H17B 109.5
C16 C17 H17C 109.5
H17A C17 H17C 109.5
H17B C17 H17C 109.5
C4 C18 C19 111.39(19)
C4 C18 H18A 109.3
C19 C18 H18A 109.3
C4 C18 H18B 109.3
C19 C18 H18B 109.3
H18A C18 H18B 108.0
C18 C19 H19A 109.5
C18 C19 H19B 109.5
H19A C19 H19B 109.5
C18 C19 H19C 109.5
H19A C19 H19C 109.5
H19B C19 H19C 109.5
C12 C20 C21 113.2(2)
C12 C20 H20A 108.9
C21 C20 H20A 108.9
C12 C20 H20B 108.9
C21 C20 H20B 108.9
H20A C20 H20B 107.8
C20 C21 H21A 109.5
C20 C21 H21B 109.5
H21A C21 H21B 109.5
C20 C21 H21C 109.5
H21A C21 H21C 109.5
H21B C21 H21C 109.5
C13 C22 C23 112.6(2)
C13 C22 H22A 109.1
C23 C22 H22A 109.1
C13 C22 H22B 109.1
C23 C22 H22B 109.1
H22A C22 H22B 107.8
C22 C23 H23A 109.5
C22 C23 H23B 109.5
H23A C23 H23B 109.5
C22 C23 H23C 109.5
H23A C23 H23C 109.5
H23B C23 H23C 109.5
O5 C24 N4 125.1(2)
O5 C24 H24 117.4
N4 C24 H24 117.4
N4 C25 H25A 109.5
N4 C25 H25B 109.5
H25A C25 H25B 109.5
N4 C25 H25C 109.5
H25A C25 H25C 109.5
H25B C25 H25C 109.5
N4 C26 H26A 109.5
N4 C26 H26B 109.5
H26A C26 H26B 109.5
N4 C26 H26C 109.5
H26A C26 H26C 109.5
H26B C26 H26C 109.5
C5 N1 C2 109.42(19)
C5 N1 H1N 128.2(16)
C2 N1 H1N 122.3(16)
C6 N2 C10 118.53(19)
C11 N3 C14 110.24(19)
C11 N3 H3N 125.1(18)
C14 N3 H3N 124.7(18)
C24 N4 C26 122.3(2)
C24 N4 C25 121.2(2)
C26 N4 C25 116.4(2)
C1 O1 H1O 106.4(18)
C15 O4 H4O 105(2)

loop_
_geom_bond_atom_site_label_1
_geom_bond_atom_site_label_2
_geom_bond_distance
C1 O2 1.236(3)
C1 O1 1.325(3)
C1 C2 1.448(3)
C2 N1 1.383(3)
C2 C3 1.397(3)
C3 C4 1.411(3)
C3 C16 1.502(3)
C4 C5 1.403(3)
C4 C18 1.504(3)
C5 N1 1.372(3)
C5 C6 1.469(3)
C6 N2 1.350(3)
C6 C7 1.399(3)
C7 C8 1.384(3)
C7 H7 0.9500
C8 C9 1.384(3)
C8 H8 0.9500
C9 C10 1.396(3)
C9 H9 0.9500
C10 N2 1.353(3)
C10 C11 1.473(3)
C11 N3 1.362(3)
C11 C12 1.407(3)
C12 C13 1.419(3)
C12 C20 1.506(3)
C13 C14 1.393(3)
C13 C22 1.501(3)
C14 N3 1.370(3)
C14 C15 1.450(3)
C15 O3 1.223(3)
C15 O4 1.339(3)
C16 C17 1.528(3)
C16 H16A 0.9900
C16 H16B 0.9900
C17 H17A 0.9800
C17 H17B 0.9800
C17 H17C 0.9800
C18 C19 1.531(3)
C18 H18A 0.9900
C18 H18B 0.9900
C19 H19A 0.9800
C19 H19B 0.9800
C19 H19C 0.9800
C20 C21 1.529(3)
C20 H20A 0.9900
C20 H20B 0.9900
C21 H21A 0.9800
C21 H21B 0.9800
C21 H21C 0.9800
C22 C23 1.529(3)
C22 H22A 0.9900
C22 H22B 0.9900
C23 H23A 0.9800
C23 H23B 0.9800
C23 H23C 0.9800
C24 O5 1.229(3)
C24 N4 1.328(3)
C24 H24 0.9500
C25 N4 1.451(3)
C25 H25A 0.9800
C25 H25B 0.9800
C25 H25C 0.9800
C26 N4 1.449(3)
C26 H26A 0.9800
C26 H26B 0.9800
C26 H26C 0.9800
N1 H1N 0.94(3)
N3 H3N 0.89(3)
O1 H1O 1.04(3)
O4 H4O 0.96(4)

loop_
_geom_hbond_atom_site_label_D
_geom_hbond_atom_site_label_H
_geom_hbond_atom_site_label_A
_geom_hbond_distance_DH
_geom_hbond_distance_HA
_geom_hbond_distance_DA
_geom_hbond_angle_DHA
_geom_hbond_site_symmetry_A
C7 H7 O3 0.95 2.34 3.239(3) 158.7 1_645
C25 H25C O5 0.98 2.41 3.296(4) 150.0 2_857
N1 H1N O3 0.94(3) 2.09(3) 3.021(3) 171(2) 1_645
O1 H1O O5 1.04(3) 1.57(3) 2.583(2) 161(3) .
O4 H4O O2 0.96(4) 1.68(4) 2.599(2) 160(3) 1_465

loop_
_geom_torsion_atom_site_label_1
_geom_torsion_atom_site_label_2
_geom_torsion_atom_site_label_3
_geom_torsion_atom_site_label_4
_geom_torsion
O2 C1 C2 N1 4.4(3)
O1 C1 C2 N1 -173.80(19)
O2 C1 C2 C3 -173.2(2)
O1 C1 C2 C3 8.6(4)
N1 C2 C3 C4 0.1(3)
C1 C2 C3 C4 177.9(2)
N1 C2 C3 C16 178.3(2)
C1 C2 C3 C16 -3.9(4)
C2 C3 C4 C5 0.1(3)
C16 C3 C4 C5 -178.2(2)
C2 C3 C4 C18 -176.9(2)
C16 C3 C4 C18 4.8(4)
C3 C4 C5 N1 -0.2(2)
C18 C4 C5 N1 176.7(2)
C3 C4 C5 C6 175.2(2)
C18 C4 C5 C6 -7.9(4)
N1 C5 C6 N2 -164.6(2)
C4 C5 C6 N2 20.5(3)
N1 C5 C6 C7 16.9(3)
C4 C5 C6 C7 -157.9(2)
N2 C6 C7 C8 -1.4(3)
C5 C6 C7 C8 176.9(2)
C6 C7 C8 C9 0.6(3)
C7 C8 C9 C10 0.4(3)
C8 C9 C10 N2 -0.5(3)
C8 C9 C10 C11 178.7(2)
N2 C10 C11 N3 3.8(3)
C9 C10 C11 N3 -175.5(2)
N2 C10 C11 C12 -175.2(2)
C9 C10 C11 C12 5.6(4)
N3 C11 C12 C13 -0.6(2)
C10 C11 C12 C13 178.4(2)
N3 C11 C12 C20 177.8(2)
C10 C11 C12 C20 -3.1(4)
C11 C12 C13 C14 0.3(2)
C20 C12 C13 C14 -178.1(2)
C11 C12 C13 C22 178.4(2)
C20 C12 C13 C22 -0.1(4)
C12 C13 C14 N3 0.1(3)
C22 C13 C14 N3 -178.0(2)
C12 C13 C14 C15 -176.6(2)
C22 C13 C14 C15 5.3(4)
N3 C14 C15 O3 -178.8(2)
C13 C14 C15 O3 -2.5(4)
N3 C14 C15 O4 2.0(3)
C13 C14 C15 O4 178.4(2)
C2 C3 C16 C17 -86.5(3)
C4 C3 C16 C17 91.4(3)
C5 C4 C18 C19 -85.1(3)
C3 C4 C18 C19 91.3(3)
C11 C12 C20 C21 -80.9(3)
C13 C12 C20 C21 97.2(3)
C14 C13 C22 C23 78.6(3)
C12 C13 C22 C23 -99.1(3)
C4 C5 N1 C2 0.3(2)
C6 C5 N1 C2 -175.6(2)
C3 C2 N1 C5 -0.2(3)
C1 C2 N1 C5 -178.32(19)
C7 C6 N2 C10 1.3(3)
C5 C6 N2 C10 -177.17(19)
C9 C10 N2 C6 -0.3(3)
C11 C10 N2 C6 -179.58(19)
C12 C11 N3 C14 0.7(3)
C10 C11 N3 C14 -178.53(19)
C13 C14 N3 C11 -0.5(3)
C15 C14 N3 C11 176.6(2)
O5 C24 N4 C26 -176.0(2)
O5 C24 N4 C25 1.0(4)
